data_1504237
loop_
_publ_author_name
'Kise, Naoki'
'Isemoto, Shinsaku'
'Sakurai, Toshihiko'

_publ_section_title
;
 Electroreductive coupling of phthalimides with alpha,beta-unsaturated
 esters: unusual rearrangement of resulting silyl ketene acetals.
;
_journal_issue 21
_journal_name_full 'Organic letters'
_journal_page_first 4902
_journal_page_last 4905
_journal_paper_doi 10.1021/ol902016a
_journal_volume 11
_journal_year 2009
_chemical_formula_moiety 'C16 H19 N O4'
_chemical_formula_sum 'C16 H19 N O4'
_chemical_formula_weight 289.32
_chemical_melting_point 462.0(10)
_chemical_name_systematic
; 
ethyl 2-((1R,10bS)-10b-hydroxy-6-oxo-1,2,3,4,6,10b-
hexahydropyrido[2,1-a]isoindol-1-yl)acetate 
;
_space_group_IT_number 61
_symmetry_cell_setting orthorhombic
_symmetry_space_group_name_Hall '-P 2ac 2ab'
_symmetry_space_group_name_H-M 'P b c a'
_atom_sites_solution_hydrogens geom
_atom_sites_solution_primary direct
_atom_sites_solution_secondary difmap
_audit_creation_method SHELXL-97
_cell_angle_alpha 90.00
_cell_angle_beta 90.00
_cell_angle_gamma 90.00
_cell_formula_units_Z 8
_cell_length_a 9.4786(7)
_cell_length_b 10.8076(8)
_cell_length_c 28.163(2)
_cell_measurement_temperature 298(2)
_cell_volume 2885.0(4)
_computing_cell_refinement PROCESS-AUTO
_computing_data_collection PROCESS-AUTO
_computing_data_reduction PROCESS-AUTO
_computing_publication_material yadokari-XG
_computing_structure_refinement 'SHELXL-97 (Sheldrick, 1997)'
_computing_structure_solution 'SHELXS-97 (Sheldrick, 1990)'
_diffrn_ambient_temperature 298(2)
_diffrn_detector_area_resol_mean 10.00
_diffrn_measured_fraction_theta_full 0.998
_diffrn_measured_fraction_theta_max 0.998
_diffrn_measurement_device_type 'Rigaku RAXIS-RAPID'
_diffrn_measurement_method \w
_diffrn_radiation_monochromator graphite
_diffrn_radiation_source 'fine-focus sealed tube'
_diffrn_radiation_type MoK\a
_diffrn_radiation_wavelength 0.71075
_diffrn_reflns_av_R_equivalents 0.0531
_diffrn_reflns_av_sigmaI/netI 0.0257
_diffrn_reflns_limit_h_max 12
_diffrn_reflns_limit_h_min -12
_diffrn_reflns_limit_k_max 14
_diffrn_reflns_limit_k_min -14
_diffrn_reflns_limit_l_max 36
_diffrn_reflns_limit_l_min -36
_diffrn_reflns_number 25926
_diffrn_reflns_theta_full 27.48
_diffrn_reflns_theta_max 27.48
_diffrn_reflns_theta_min 3.20
_exptl_absorpt_coefficient_mu 0.096
_exptl_absorpt_correction_T_max 0.9858
_exptl_absorpt_correction_T_min 0.9537
_exptl_absorpt_correction_type multi-scan
_exptl_absorpt_process_details
;
    Higashi, T. (1995). Program for Absorption Correction.
    Rigaku Corporation, Tokyo, Japan.
;
_exptl_crystal_colour colorless
_exptl_crystal_density_diffrn 1.332
_exptl_crystal_density_method 'not measured'
_exptl_crystal_description block
_exptl_crystal_F_000 1232
_exptl_crystal_size_max 0.50
_exptl_crystal_size_mid 0.40
_exptl_crystal_size_min 0.15
_refine_diff_density_max 0.409
_refine_diff_density_min -0.299
_refine_diff_density_rms 0.043
_refine_ls_extinction_method none
_refine_ls_goodness_of_fit_ref 1.031
_refine_ls_hydrogen_treatment refall
_refine_ls_matrix_type full
_refine_ls_number_parameters 192
_refine_ls_number_reflns 3300
_refine_ls_number_restraints 0
_refine_ls_restrained_S_all 1.031
_refine_ls_R_factor_all 0.0919
_refine_ls_R_factor_gt 0.0576
_refine_ls_shift/su_max 0.000
_refine_ls_shift/su_mean 0.000
_refine_ls_structure_factor_coef Fsqd
_refine_ls_weighting_details 'calc w=1/[\s^2^(Fo^2^)+(0.0743P)^2^+1.2066P] where P=(Fo^2^+2Fc^2^)/3'
_refine_ls_weighting_scheme calc
_refine_ls_wR_factor_gt 0.1418
_refine_ls_wR_factor_ref 0.1614
_reflns_number_gt 2212
_reflns_number_total 3300
_reflns_threshold_expression >2sigma(I)
_cod_data_source_file ol902016a_si_003.cif
_cod_data_source_block nk081110
_cod_depositor_comments
;
The following automatic conversions were performed:

'_chemical_melting_point' value '461-463' was changed to '462.0(10)'
- the average value was taken and precision was estimated.

Automatic conversion script
Id: cif_fix_values 1715 2011-07-08 13:25:40Z adriana 
;
_cod_original_cell_volume 2885.1(4)
_cod_database_code 1504237

loop_
_symmetry_equiv_pos_as_xyz
'x, y, z'
'-x+1/2, -y, z+1/2'
'x+1/2, -y+1/2, -z'
'-x, y+1/2, -z+1/2'
'-x, -y, -z'
'x-1/2, y, -z-1/2'
'-x-1/2, y-1/2, z'
'x, -y-1/2, z-1/2'

loop_
_atom_site_label
_atom_site_type_symbol
_atom_site_fract_x
_atom_site_fract_y
_atom_site_fract_z
_atom_site_U_iso_or_equiv
_atom_site_adp_type
_atom_site_occupancy
_atom_site_symmetry_multiplicity
_atom_site_calc_flag
_atom_site_refinement_flags
N1 N 0.34504(19) 0.02376(15) 0.54813(6) 0.0393(4) Uani 1 1 d .
C1 C 0.4369(2) 0.11358(18) 0.53598(7) 0.0412(5) Uani 1 1 d .
O1 O 0.42279(19) 0.18649(14) 0.50235(5) 0.0562(5) Uani 1 1 d .
C2 C 0.5550(2) 0.10644(18) 0.57026(7) 0.0414(5) Uani 1 1 d .
C3 C 0.6766(3) 0.1767(2) 0.57401(9) 0.0562(6) Uani 1 1 d .
H1 H 0.6937 0.2423 0.5534 0.067 Uiso 1 1 calc R
C4 C 0.7716(3) 0.1466(3) 0.60927(10) 0.0660(7) Uani 1 1 d .
H2 H 0.8542 0.1924 0.6124 0.079 Uiso 1 1 calc R
C5 C 0.7463(3) 0.0499(3) 0.63995(10) 0.0644(7) Uani 1 1 d .
H3 H 0.8122 0.0313 0.6633 0.077 Uiso 1 1 calc R
C6 C 0.6243(3) -0.0201(2) 0.63657(9) 0.0528(6) Uani 1 1 d .
H4 H 0.6070 -0.0851 0.6574 0.063 Uiso 1 1 calc R
C7 C 0.5294(2) 0.00960(18) 0.60135(7) 0.0388(5) Uani 1 1 d .
C8 C 0.3894(2) -0.05007(17) 0.58941(7) 0.0351(4) Uani 1 1 d .
O2 O 0.40348(17) -0.17622(12) 0.57704(5) 0.0449(4) Uani 1 1 d .
H5 H 0.4584 -0.1829 0.5547 0.067 Uiso 1 1 calc R
C9 C 0.2756(2) -0.04389(18) 0.62817(7) 0.0374(5) Uani 1 1 d .
H6 H 0.2993 -0.1045 0.6528 0.045 Uiso 1 1 calc R
C10 C 0.2681(2) 0.0839(2) 0.65126(7) 0.0451(5) Uani 1 1 d .
H7 H 0.3629 0.1115 0.6588 0.054 Uiso 1 1 calc R
H8 H 0.2279 0.1422 0.6288 0.054 Uiso 1 1 calc R
C11 C 0.1813(3) 0.0840(2) 0.69564(8) 0.0532(6) Uani 1 1 d .
O3 O 0.1840(3) 0.0073(2) 0.72541(8) 0.1075(10) Uani 1 1 d .
O4 O 0.0994(3) 0.1822(2) 0.69861(7) 0.0888(7) Uani 1 1 d .
C12 C 0.0134(5) 0.1979(4) 0.74152(13) 0.1117(14) Uani 1 1 d .
H9 H -0.0796 0.2276 0.7327 0.134 Uiso 1 1 calc R
H10 H 0.0021 0.1185 0.7571 0.134 Uiso 1 1 calc R
C13 C 0.0751(6) 0.2809(4) 0.77267(14) 0.1285(17) Uani 1 1 d .
H11 H 0.1618 0.2469 0.7845 0.193 Uiso 1 1 calc R
H12 H 0.0122 0.2962 0.7987 0.193 Uiso 1 1 calc R
H13 H 0.0941 0.3571 0.7564 0.193 Uiso 1 1 calc R
C14 C 0.1336(2) -0.0807(2) 0.60624(8) 0.0464(5) Uani 1 1 d .
H14 H 0.1381 -0.1665 0.5963 0.056 Uiso 1 1 calc R
H15 H 0.0605 -0.0739 0.6302 0.056 Uiso 1 1 calc R
C15 C 0.0941(3) -0.0004(2) 0.56371(9) 0.0530(6) Uani 1 1 d .
H16 H 0.0069 -0.0307 0.5499 0.064 Uiso 1 1 calc R
H17 H 0.0782 0.0839 0.5743 0.064 Uiso 1 1 calc R
C16 C 0.2090(2) -0.0013(2) 0.52625(8) 0.0508(6) Uani 1 1 d .
H18 H 0.2114 -0.0814 0.5107 0.061 Uiso 1 1 calc R
H19 H 0.1891 0.0611 0.5024 0.061 Uiso 1 1 calc R

loop_
_atom_site_aniso_label
_atom_site_aniso_U_11
_atom_site_aniso_U_22
_atom_site_aniso_U_33
_atom_site_aniso_U_23
_atom_site_aniso_U_13
_atom_site_aniso_U_12
N1 0.0452(10) 0.0373(8) 0.0353(8) 0.0054(7) 0.0019(7) 0.0024(7)
C1 0.0527(13) 0.0315(10) 0.0395(10) 0.0024(8) 0.0166(9) 0.0085(9)
O1 0.0749(12) 0.0453(8) 0.0484(8) 0.0169(7) 0.0201(8) 0.0140(8)
C2 0.0427(12) 0.0334(10) 0.0481(11) -0.0016(9) 0.0168(9) 0.0016(8)
C3 0.0544(15) 0.0419(11) 0.0724(15) -0.0059(11) 0.0249(13) -0.0066(11)
C4 0.0396(14) 0.0647(16) 0.0936(19) -0.0226(15) 0.0137(14) -0.0117(12)
C5 0.0400(14) 0.0753(17) 0.0777(16) -0.0152(15) -0.0075(13) 0.0020(12)
C6 0.0468(14) 0.0544(13) 0.0572(13) 0.0031(11) -0.0009(11) 0.0033(11)
C7 0.0379(12) 0.0371(10) 0.0414(10) -0.0007(8) 0.0079(8) 0.0013(8)
C8 0.0413(11) 0.0298(9) 0.0344(9) 0.0039(8) 0.0026(8) 0.0009(8)
O2 0.0560(10) 0.0307(7) 0.0479(8) 0.0003(6) 0.0113(7) 0.0015(6)
C9 0.0408(11) 0.0349(9) 0.0365(9) 0.0033(8) 0.0041(8) -0.0032(8)
C10 0.0507(13) 0.0445(12) 0.0400(10) -0.0040(9) 0.0089(9) -0.0043(10)
C11 0.0623(15) 0.0573(14) 0.0399(11) -0.0048(11) 0.0084(10) -0.0024(12)
O3 0.156(3) 0.1015(17) 0.0651(12) 0.0292(12) 0.0473(15) 0.0372(17)
O4 0.1142(19) 0.0812(14) 0.0710(12) -0.0024(10) 0.0469(12) 0.0232(13)
C12 0.121(3) 0.122(3) 0.092(3) -0.021(2) 0.059(2) 0.005(3)
C13 0.182(5) 0.109(3) 0.095(3) -0.027(2) 0.057(3) -0.014(3)
C14 0.0427(12) 0.0450(11) 0.0517(12) -0.0018(10) 0.0059(10) -0.0076(9)
C15 0.0427(13) 0.0574(13) 0.0588(14) -0.0011(11) -0.0077(11) -0.0002(11)
C16 0.0551(15) 0.0564(13) 0.0409(11) 0.0033(10) -0.0082(10) -0.0002(11)

loop_
_atom_type_symbol
_atom_type_description
_atom_type_scat_dispersion_real
_atom_type_scat_dispersion_imag
_atom_type_scat_source
C C 0.0033 0.0016 'International Tables Vol C Tables 4.2.6.8 and 6.1.1.4'
H H 0.0000 0.0000 'International Tables Vol C Tables 4.2.6.8 and 6.1.1.4'
N N 0.0061 0.0033 'International Tables Vol C Tables 4.2.6.8 and 6.1.1.4'
O O 0.0106 0.0060 'International Tables Vol C Tables 4.2.6.8 and 6.1.1.4'

loop_
_geom_angle_atom_site_label_1
_geom_angle_atom_site_label_2
_geom_angle_atom_site_label_3
_geom_angle
C1 N1 C16 126.82(17)
C1 N1 C8 113.97(17)
C16 N1 C8 119.15(17)
O1 C1 N1 125.6(2)
O1 C1 C2 127.8(2)
N1 C1 C2 106.59(16)
C3 C2 C7 120.8(2)
C3 C2 C1 130.6(2)
C7 C2 C1 108.59(18)
C4 C3 C2 118.0(2)
C4 C3 H1 121.0
C2 C3 H1 121.0
C5 C4 C3 121.1(2)
C5 C4 H2 119.4
C3 C4 H2 119.4
C4 C5 C6 121.1(3)
C4 C5 H3 119.4
C6 C5 H3 119.4
C7 C6 C5 117.9(2)
C7 C6 H4 121.1
C5 C6 H4 121.1
C6 C7 C2 121.1(2)
C6 C7 C8 129.32(19)
C2 C7 C8 109.59(18)
O2 C8 N1 110.80(15)
O2 C8 C7 112.54(17)
N1 C8 C7 101.25(15)
O2 C8 C9 106.46(15)
N1 C8 C9 109.69(16)
C7 C8 C9 116.07(16)
C8 O2 H5 109.5
C10 C9 C14 111.45(18)
C10 C9 C8 111.97(16)
C14 C9 C8 108.60(16)
C10 C9 H6 108.2
C14 C9 H6 108.2
C8 C9 H6 108.2
C11 C10 C9 112.43(18)
C11 C10 H7 109.1
C9 C10 H7 109.1
C11 C10 H8 109.1
C9 C10 H8 109.1
H7 C10 H8 107.9
O3 C11 O4 122.3(2)
O3 C11 C10 125.5(2)
O4 C11 C10 112.2(2)
C11 O4 C12 118.2(3)
C13 C12 O4 111.2(4)
C13 C12 H9 109.4
O4 C12 H9 109.4
C13 C12 H10 109.4
O4 C12 H10 109.4
H9 C12 H10 108.0
C12 C13 H11 109.5
C12 C13 H12 109.5
H11 C13 H12 109.5
C12 C13 H13 109.5
H11 C13 H13 109.5
H12 C13 H13 109.5
C15 C14 C9 112.57(18)
C15 C14 H14 109.1
C9 C14 H14 109.1
C15 C14 H15 109.1
C9 C14 H15 109.1
H14 C14 H15 107.8
C16 C15 C14 111.5(2)
C16 C15 H16 109.3
C14 C15 H16 109.3
C16 C15 H17 109.3
C14 C15 H17 109.3
H16 C15 H17 108.0
N1 C16 C15 109.93(18)
N1 C16 H18 109.7
C15 C16 H18 109.7
N1 C16 H19 109.7
C15 C16 H19 109.7
H18 C16 H19 108.2

loop_
_geom_bond_atom_site_label_1
_geom_bond_atom_site_label_2
_geom_bond_distance
N1 C1 1.348(3)
N1 C16 1.454(3)
N1 C8 1.472(2)
C1 O1 1.239(2)
C1 C2 1.480(3)
C2 C3 1.385(3)
C2 C7 1.386(3)
C3 C4 1.380(4)
C3 H1 0.9300
C4 C5 1.377(4)
C4 H2 0.9300
C5 C6 1.385(4)
C5 H3 0.9300
C6 C7 1.377(3)
C6 H4 0.9300
C7 C8 1.513(3)
C8 O2 1.414(2)
C8 C9 1.536(3)
O2 H5 0.8200
C9 C10 1.528(3)
C9 C14 1.533(3)
C9 H6 0.9800
C10 C11 1.496(3)
C10 H7 0.9700
C10 H8 0.9700
C11 O3 1.180(3)
C11 O4 1.317(3)
O4 C12 1.468(3)
C12 C13 1.385(6)
C12 H9 0.9700
C12 H10 0.9700
C13 H11 0.9600
C13 H12 0.9600
C13 H13 0.9600
C14 C15 1.526(3)
C14 H14 0.9700
C14 H15 0.9700
C15 C16 1.517(3)
C15 H16 0.9700
C15 H17 0.9700
C16 H18 0.9700
C16 H19 0.9700

loop_
_geom_torsion_atom_site_label_1
_geom_torsion_atom_site_label_2
_geom_torsion_atom_site_label_3
_geom_torsion_atom_site_label_4
_geom_torsion
C16 N1 C1 O1 -3.6(3)
C8 N1 C1 O1 179.40(18)
C16 N1 C1 C2 176.61(18)
C8 N1 C1 C2 -0.4(2)
O1 C1 C2 C3 0.3(3)
N1 C1 C2 C3 -179.9(2)
O1 C1 C2 C7 -178.69(19)
N1 C1 C2 C7 1.1(2)
C7 C2 C3 C4 0.6(3)
C1 C2 C3 C4 -178.2(2)
C2 C3 C4 C5 -0.2(4)
C3 C4 C5 C6 -0.3(4)
C4 C5 C6 C7 0.4(4)
C5 C6 C7 C2 0.0(3)
C5 C6 C7 C8 179.9(2)
C3 C2 C7 C6 -0.5(3)
C1 C2 C7 C6 178.55(19)
C3 C2 C7 C8 179.55(18)
C1 C2 C7 C8 -1.4(2)
C1 N1 C8 O2 -119.97(18)
C16 N1 C8 O2 62.8(2)
C1 N1 C8 C7 -0.4(2)
C16 N1 C8 C7 -177.65(17)
C1 N1 C8 C9 122.78(17)
C16 N1 C8 C9 -54.5(2)
C6 C7 C8 O2 -60.5(3)
C2 C7 C8 O2 119.42(17)
C6 C7 C8 N1 -178.8(2)
C2 C7 C8 N1 1.1(2)
C6 C7 C8 C9 62.5(3)
C2 C7 C8 C9 -117.59(18)
O2 C8 C9 C10 169.67(16)
N1 C8 C9 C10 -70.4(2)
C7 C8 C9 C10 43.6(2)
O2 C8 C9 C14 -66.8(2)
N1 C8 C9 C14 53.1(2)
C7 C8 C9 C14 167.04(17)
C14 C9 C10 C11 70.6(2)
C8 C9 C10 C11 -167.50(19)
C9 C10 C11 O3 42.4(4)
C9 C10 C11 O4 -138.2(2)
O3 C11 O4 C12 2.5(5)
C10 C11 O4 C12 -177.0(3)
C11 O4 C12 C13 100.0(4)
C10 C9 C14 C15 67.3(2)
C8 C9 C14 C15 -56.5(2)
C9 C14 C15 C16 55.3(3)
C1 N1 C16 C15 -125.0(2)
C8 N1 C16 C15 51.9(3)
C14 C15 C16 N1 -49.4(3)
